data_4126042
loop_
_publ_author_name
'Teng, Peng'
'Ma, Ning'
'Cerrato, Darrell Cole'
'She, Fengyu'
'Odom, Timothy'
'Wang, Xiang'
'Ming, Li-June'
'van der Vaart, Arjan'
'Wojtas, Lukasz'
'Xu, Hai'
'Cai, Jianfeng'

_publ_section_title
;
 Right-Handed Helical Foldamers Consisting of De Novo d-AApeptides.
;
_journal_issue 21
_journal_name_full 'Journal of the American Chemical Society'
_journal_page_first 7363
_journal_page_last 7369
_journal_paper_doi 10.1021/jacs.7b03007
_journal_volume 139
_journal_year 2017
_chemical_formula_sum 'C56 H103 N19 O23 S4'
_chemical_formula_weight 1538.81
_space_group_crystal_system orthorhombic
_space_group_IT_number 20
_space_group_name_Hall 'C 2c 2'
_space_group_name_H-M_alt 'C 2 2 21'
_symmetry_space_group_name_Hall 'C 2c 2'
_symmetry_space_group_name_H-M 'C 2 2 21'
_atom_sites_solution_hydrogens mixed
_audit_creation_method SHELXL-2014/7
_cell_angle_alpha 90
_cell_angle_beta 90
_cell_angle_gamma 90
_cell_formula_units_Z 6.40
_cell_length_a 19.623(8)
_cell_length_b 19.612(8)
_cell_length_c 36.770(15)
_cell_measurement_reflns_used 6210
_cell_measurement_temperature 100(2)
_cell_measurement_theta_max 10.17
_cell_measurement_theta_min 2.29
_cell_volume 14151(10)
_computing_structure_refinement 'SHELXL-2014/7 (Sheldrick, 2014)'
_diffrn_ambient_temperature 100(2)
_diffrn_measured_fraction_theta_full 0.999
_diffrn_measured_fraction_theta_max 0.999
_diffrn_measurement_device_type 'Pilatus 1M '
_diffrn_measurement_method 'phi scans'
_diffrn_radiation_type synchrotron
_diffrn_radiation_wavelength 0.41425
_diffrn_reflns_av_R_equivalents 0.1384
_diffrn_reflns_av_unetI/netI 0.1225
_diffrn_reflns_Laue_measured_fraction_full 0.999
_diffrn_reflns_Laue_measured_fraction_max 0.999
_diffrn_reflns_limit_h_max 21
_diffrn_reflns_limit_h_min -21
_diffrn_reflns_limit_k_max 21
_diffrn_reflns_limit_k_min -19
_diffrn_reflns_limit_l_max 40
_diffrn_reflns_limit_l_min -40
_diffrn_reflns_number 63019
_diffrn_reflns_point_group_measured_fraction_full 0.999
_diffrn_reflns_point_group_measured_fraction_max 0.999
_diffrn_reflns_theta_full 13.305
_diffrn_reflns_theta_max 13.305
_diffrn_reflns_theta_min 0.646
_diffrn_source synchrotron
_exptl_absorpt_coefficient_mu 0.053
_exptl_absorpt_correction_T_max 1
_exptl_absorpt_correction_T_min 0.4829
_exptl_absorpt_correction_type multi-scan
_exptl_absorpt_process_details 'Sadabs, 2016/2'
_exptl_crystal_colour colorless
_exptl_crystal_density_diffrn 1.156
_exptl_crystal_description block
_exptl_crystal_F_000 5248
_exptl_crystal_size_max 0.060
_exptl_crystal_size_mid 0.010
_exptl_crystal_size_min 0.010
_refine_diff_density_max 0.405
_refine_diff_density_min -0.373
_refine_diff_density_rms 0.085
_refine_ls_abs_structure_details
;
 Flack x determined using 2510 quotients [(I+)-(I-)]/[(I+)+(I-)]
 (Parsons, Flack and Wagner, Acta Cryst. B69 (2013) 249-259).
;
_refine_ls_abs_structure_Flack -0.2(3)
_refine_ls_extinction_method none
_refine_ls_goodness_of_fit_ref 1.051
_refine_ls_hydrogen_treatment constr
_refine_ls_matrix_type full
_refine_ls_number_parameters 798
_refine_ls_number_reflns 10066
_refine_ls_number_restraints 1376
_refine_ls_restrained_S_all 1.019
_refine_ls_R_factor_all 0.1346
_refine_ls_R_factor_gt 0.1081
_refine_ls_shift/su_max 0.000
_refine_ls_shift/su_mean 0.000
_refine_ls_structure_factor_coef Fsqd
_refine_ls_weighting_details 'w=1/[\s^2^(Fo^2^)+(0.1673P)^2^+38.1657P] where P=(Fo^2^+2Fc^2^)/3'
_refine_ls_weighting_scheme calc
_refine_ls_wR_factor_gt 0.2749
_refine_ls_wR_factor_ref 0.3030
_reflns_Friedel_coverage 0.844
_reflns_Friedel_fraction_full 1.000
_reflns_Friedel_fraction_max 1.000
_reflns_number_gt 7688
_reflns_number_total 10066
_reflns_threshold_expression 'I > 2\s(I)'
_cod_data_source_file ja7b03007_si_005.cif
_cod_data_source_block TP_H_054_1
_cod_depositor_comments 'Adding full bibliography for 4126041--4126043.cif.'
_cod_original_cell_volume 14150(10)
_cod_database_code 4126042
_shelx_shelxl_version_number 2014/7
_shelx_space_group_comment
;
The symmetry employed for this shelxl refinement is uniquely defined
by the following loop, which should always be used as a source of
symmetry information in preference to the above space-group names.
They are only intended as comments.
;
_shelx_estimated_absorpt_t_min 0.997
_shelx_estimated_absorpt_t_max 0.999

loop_
_space_group_symop_operation_xyz
'x, y, z'
'-x, -y, z+1/2'
'x, -y, -z'
'-x, y, -z+1/2'
'x+1/2, y+1/2, z'
'-x+1/2, -y+1/2, z+1/2'
'x+1/2, -y+1/2, -z'
'-x+1/2, y+1/2, -z+1/2'

loop_
_atom_site_label
_atom_site_type_symbol
_atom_site_fract_x
_atom_site_fract_y
_atom_site_fract_z
_atom_site_U_iso_or_equiv
_atom_site_adp_type
_atom_site_occupancy
_atom_site_site_symmetry_order
_atom_site_calc_flag
_atom_site_refinement_flags_posn
_atom_site_refinement_flags_adp
_atom_site_refinement_flags_occupancy
_atom_site_disorder_assembly
_atom_site_disorder_group
O_1 O 0.8340(11) 0.2629(7) -0.1698(3) 0.107(6) Uani 1 1 d D U . . .
C_1 C 0.8224(15) 0.2759(9) -0.2016(5) 0.103(7) Uani 1 1 d D U . . .
CA_1 C 0.7103(14) 0.0887(11) -0.2210(6) 0.132(7) Uani 0.838(4) 1 d D U P . .
HA_1 H 0.7306 0.0623 -0.2416 0.159 Uiso 0.838(4) 1 calc R U P . .
N_1 N 0.6687(12) 0.1420(7) -0.2353(3) 0.113(7) Uani 1 1 d D U . . .
H_1 H 0.6450 0.1659 -0.2195 0.136 Uiso 0.838(4) 1 calc R U P A 1
H1N_1 H 0.6996 0.1136 -0.2285 0.136 Uiso 0.162(4) 1 d R U P A 2
H2N_1 H 0.6414 0.1594 -0.2195 0.136 Uiso 0.162(4) 1 d R U P A 2
C5_1 C 0.665(2) 0.0401(12) -0.1975(7) 0.135(10) Uani 0.838(4) 1 d D U P . .
H5A_1 H 0.6931 0.0033 -0.1875 0.203 Uiso 0.838(4) 1 calc R U P . .
H5B_1 H 0.6445 0.0660 -0.1775 0.203 Uiso 0.838(4) 1 calc R U P . .
H5C_1 H 0.6288 0.0207 -0.2126 0.203 Uiso 0.838(4) 1 calc R U P . .
C6_1 C 0.8193(19) 0.2227(8) -0.2333(5) 0.136(9) Uani 1 1 d D U . . .
H6A_1 H 0.7775 0.2314 -0.2477 0.164 Uiso 0.838(4) 1 calc R U P A 1
H6B_1 H 0.8588 0.2306 -0.2496 0.164 Uiso 0.838(4) 1 calc R U P A 1
H6AA_1 H 0.8629 0.2007 -0.2353 0.205 Uiso 0.162(4) 1 d R U P A 2
H6AB_1 H 0.7850 0.1891 -0.2282 0.205 Uiso 0.162(4) 1 d R U P A 2
H6AC_1 H 0.8087 0.2453 -0.2558 0.205 Uiso 0.162(4) 1 d R U P A 2
N7_1 N 0.8194(12) 0.1528(9) -0.2227(7) 0.155(7) Uani 0.838(4) 1 d D U P . .
C8_1 C 0.7675(13) 0.1212(11) -0.1988(6) 0.126(7) Uani 0.838(4) 1 d D U P . .
H8A_1 H 0.7480 0.1563 -0.1825 0.151 Uiso 0.838(4) 1 calc R U P . .
H8B_1 H 0.7893 0.0859 -0.1834 0.151 Uiso 0.838(4) 1 calc R U P . .
S9_1 S 0.8875(9) 0.1079(5) -0.2299(3) 0.186(6) Uani 0.838(4) 1 d D U P . .
O10_1 O 0.922(2) 0.1458(16) -0.2575(8) 0.227(13) Uani 0.838(4) 1 d D U P . .
O11_1 O 0.866(2) 0.0380(10) -0.2344(6) 0.207(11) Uani 0.838(4) 1 d D U P . .
C12_1 C 0.936(2) 0.106(2) -0.1897(9) 0.222(14) Uani 0.838(4) 1 d D U P . .
H12A_1 H 0.9534 0.1520 -0.1843 0.332 Uiso 0.838(4) 1 calc R U P . .
H12B_1 H 0.9082 0.0901 -0.1694 0.332 Uiso 0.838(4) 1 calc R U P . .
H12C_1 H 0.9751 0.0749 -0.1929 0.332 Uiso 0.838(4) 1 calc R U P . .
O_2 O 0.7487(7) 0.4033(6) -0.1275(2) 0.066(3) Uani 1 1 d D U . . .
C_2 C 0.7434(8) 0.3825(7) -0.1594(3) 0.056(3) Uani 1 1 d D U . . .
CA_2 C 0.8023(8) 0.3965(7) -0.1870(4) 0.060(4) Uani 1 1 d D U . . .
HA_2 H 0.8456 0.3998 -0.1728 0.072 Uiso 1 1 calc R U . . .
N_2 N 0.8097(10) 0.3396(6) -0.2124(4) 0.076(5) Uani 1 1 d D U . . .
H_2 H 0.8057 0.3477 -0.2358 0.091 Uiso 1 1 calc R U . . .
CB_2 C 0.7925(13) 0.4633(8) -0.2063(5) 0.075(6) Uani 1 1 d D U . . .
HB1_2 H 0.7878 0.4999 -0.1883 0.113 Uiso 1 1 calc R U . . .
HB2_2 H 0.8321 0.4725 -0.2218 0.113 Uiso 1 1 calc R U . . .
HB3_2 H 0.7513 0.4611 -0.2213 0.113 Uiso 1 1 calc R U . . .
O_3 O 0.6186(9) 0.2258(7) -0.1754(3) 0.086(5) Uani 1 1 d D U . . .
C_3 C 0.6194(8) 0.2620(7) -0.1474(4) 0.060(4) Uani 1 1 d D U . . .
CA_3 C 0.6219(9) 0.3398(7) -0.1512(4) 0.069(4) Uani 1 1 d D U . . .
HA_3 H 0.6268 0.3603 -0.1265 0.083 Uiso 1 1 calc R U . . .
N_3 N 0.6844(7) 0.3569(7) -0.1731(3) 0.067(4) Uani 1 1 d D U . . .
H_3 H 0.6827 0.3496 -0.1967 0.080 Uiso 1 1 calc R U . . .
CB_3 C 0.5588(11) 0.3679(12) -0.1687(7) 0.096(6) Uani 1 1 d D U . . .
HB1_3 H 0.5190 0.3560 -0.1539 0.143 Uiso 1 1 calc R U . . .
HB2_3 H 0.5626 0.4176 -0.1705 0.143 Uiso 1 1 calc R U . . .
HB3_3 H 0.5537 0.3484 -0.1931 0.143 Uiso 1 1 calc R U . . .
O_4 O 0.8035(7) 0.1925(6) -0.0459(3) 0.064(3) Uani 1 1 d D U . . .
C_4 C 0.8089(10) 0.2138(8) -0.0773(4) 0.063(4) Uani 1 1 d D U . . .
CA_4 C 0.6049(9) 0.1643(9) -0.1070(5) 0.061(4) Uani 0.797(4) 1 d D U P . .
HA_4 H 0.6069 0.1386 -0.1305 0.073 Uiso 0.797(4) 1 calc R U P . .
N_4 N 0.6156(8) 0.2372(6) -0.1148(3) 0.063(3) Uani 1 1 d D U . . .
H_4 H 0.6195 0.2655 -0.0963 0.075 Uiso 0.797(4) 1 calc R U P B 1
H1N_4 H 0.6122 0.1929 -0.1116 0.075 Uiso 0.203(4) 1 calc R U P B 2
H2N_4 H 0.6163 0.2648 -0.0959 0.075 Uiso 0.203(4) 1 calc R U P B 2
C5_4 C 0.5369(10) 0.1516(11) -0.0897(6) 0.065(5) Uani 0.797(4) 1 d D U P . .
H5A_4 H 0.5315 0.1027 -0.0849 0.097 Uiso 0.797(4) 1 calc R U P . .
H5B_4 H 0.5340 0.1768 -0.0667 0.097 Uiso 0.797(4) 1 calc R U P . .
H5C_4 H 0.5006 0.1669 -0.1061 0.097 Uiso 0.797(4) 1 calc R U P . .
C6_4 C 0.7742(9) 0.1782(8) -0.1105(4) 0.065(4) Uani 1 1 d D U . . .
H6A_4 H 0.7479 0.2126 -0.1244 0.078 Uiso 0.797(4) 1 calc R U P B 1
H6B_4 H 0.8099 0.1598 -0.1268 0.078 Uiso 0.797(4) 1 calc R U P B 1
H6AA_4 H 0.7909 0.1324 -0.1126 0.097 Uiso 0.203(4) 1 d R U P B 2
H6AB_4 H 0.7257 0.1775 -0.1072 0.097 Uiso 0.203(4) 1 d R U P B 2
H6AC_4 H 0.7851 0.2030 -0.1323 0.097 Uiso 0.203(4) 1 d R U P B 2
N7_4 N 0.7285(8) 0.1227(7) -0.0997(5) 0.066(4) Uani 0.797(4) 1 d D U P . .
C8_4 C 0.6615(9) 0.1373(10) -0.0819(5) 0.063(4) Uani 0.797(4) 1 d D U P . .
H8A_4 H 0.6690 0.1712 -0.0624 0.075 Uiso 0.797(4) 1 calc R U P . .
H8B_4 H 0.6451 0.0949 -0.0703 0.075 Uiso 0.797(4) 1 calc R U P . .
S9_4 S 0.7574(4) 0.0435(3) -0.09764(19) 0.079(2) Uani 0.797(4) 1 d D U P . .
O10_4 O 0.8208(9) 0.0429(9) -0.1175(6) 0.102(6) Uani 0.797(4) 1 d D U P . .
O11_4 O 0.7014(10) 0.0000(8) -0.1088(6) 0.100(5) Uani 0.797(4) 1 d D U P . .
C12_4 C 0.7770(15) 0.0225(10) -0.0513(5) 0.084(6) Uani 0.797(4) 1 d D U P . .
H12A_4 H 0.8148 0.0511 -0.0428 0.126 Uiso 0.797(4) 1 calc R U P . .
H12B_4 H 0.7368 0.0307 -0.0360 0.126 Uiso 0.797(4) 1 calc R U P . .
H12C_4 H 0.7900 -0.0256 -0.0497 0.126 Uiso 0.797(4) 1 calc R U P . .
O_5 O 0.8019(7) 0.3403(7) 0.0014(3) 0.072(3) Uani 1 1 d D U . . .
C_5 C 0.8019(8) 0.3460(7) -0.0327(4) 0.059(3) Uani 1 1 d D U . . .
CA_5 C 0.8587(8) 0.3216(8) -0.0576(4) 0.067(4) Uani 1 1 d D U . . .
HA_5 H 0.8918 0.2953 -0.0424 0.080 Uiso 1 1 calc R U . . .
N_5 N 0.8334(7) 0.2763(6) -0.0855(4) 0.056(3) Uani 1 1 d D U . . .
H_5 H 0.8339 0.2897 -0.1083 0.067 Uiso 1 1 calc R U . . .
CB_5 C 0.8978(10) 0.3815(9) -0.0751(5) 0.066(5) Uani 1 1 d D U . . .
HB1_5 H 0.9148 0.4119 -0.0560 0.099 Uiso 1 1 calc R U . . .
HB2_5 H 0.9363 0.3638 -0.0892 0.099 Uiso 1 1 calc R U . . .
HB3_5 H 0.8672 0.4069 -0.0912 0.099 Uiso 1 1 calc R U . . .
O_6 O 0.6130(6) 0.3108(6) -0.0460(3) 0.062(3) Uani 1 1 d D U . . .
C_6 C 0.6395(7) 0.3458(7) -0.0203(4) 0.052(3) Uani 1 1 d D U . . .
CA_6 C 0.6898(8) 0.4039(7) -0.0290(4) 0.060(4) Uani 1 1 d D U . . .
HA_6 H 0.7065 0.4227 -0.0054 0.073 Uiso 1 1 calc R U . . .
N_6 N 0.7482(7) 0.3759(7) -0.0482(3) 0.062(3) Uani 1 1 d D U . . .
H_6 H 0.7482 0.3790 -0.0721 0.074 Uiso 1 1 calc R U . . .
CB_6 C 0.6551(10) 0.4608(8) -0.0493(5) 0.067(4) Uani 1 1 d D U . . .
HB1_6 H 0.6163 0.4775 -0.0350 0.100 Uiso 1 1 calc R U . . .
HB2_6 H 0.6874 0.4982 -0.0532 0.100 Uiso 1 1 calc R U . . .
HB3_6 H 0.6388 0.4439 -0.0728 0.100 Uiso 1 1 calc R U . . .
O_7 O 0.7337(7) 0.1603(6) 0.0780(3) 0.069(3) Uani 1 1 d D U . . .
C_7 C 0.7515(7) 0.1750(7) 0.0467(4) 0.050(3) Uani 1 1 d D U . . .
CA_7 C 0.5644(7) 0.2937(7) 0.0281(4) 0.043(3) Uani 0.892(4) 1 d D U P . .
HA_7 H 0.5397 0.2745 0.0067 0.052 Uiso 0.892(4) 1 calc R U P . .
N_7 N 0.6219(7) 0.3400(6) 0.0155(3) 0.050(3) Uani 1 1 d D U . . .
H_7 H 0.6447 0.3638 0.0318 0.060 Uiso 0.892(4) 1 calc R U P C 1
H1N_7 H 0.5915 0.3114 0.0220 0.060 Uiso 0.108(4) 1 d R U P C 2
H2N_7 H 0.6422 0.3650 0.0315 0.060 Uiso 0.108(4) 1 d R U P C 2
C5_7 C 0.5153(10) 0.3352(11) 0.0516(5) 0.070(5) Uani 0.892(4) 1 d D U P . .
H5A_7 H 0.4956 0.3721 0.0371 0.105 Uiso 0.892(4) 1 calc R U P . .
H5B_7 H 0.4789 0.3055 0.0606 0.105 Uiso 0.892(4) 1 calc R U P . .
H5C_7 H 0.5402 0.3547 0.0723 0.105 Uiso 0.892(4) 1 calc R U P . .
C6_7 C 0.6966(7) 0.1872(10) 0.0179(4) 0.066(4) Uani 1 1 d D U . . .
H6A_7 H 0.7038 0.2334 0.0079 0.080 Uiso 0.892(4) 1 calc R U P C 1
H6B_7 H 0.7047 0.1545 -0.0021 0.080 Uiso 0.892(4) 1 calc R U P C 1
H6AA_7 H 0.6690 0.1470 0.0153 0.099 Uiso 0.108(4) 1 d R U P C 3
H6AB_7 H 0.6684 0.2247 0.0254 0.099 Uiso 0.108(4) 1 d R U P C 3
H6AC_7 H 0.7177 0.1977 -0.0049 0.099 Uiso 0.108(4) 1 d R U P C 3
N7_7 N 0.6264(6) 0.1819(6) 0.0280(4) 0.044(3) Uani 0.892(4) 1 d D U P . .
C8_7 C 0.5951(7) 0.2368(7) 0.0504(4) 0.041(3) Uani 0.892(4) 1 d D U P . .
H8A_7 H 0.6303 0.2562 0.0666 0.049 Uiso 0.892(4) 1 calc R U P . .
H8B_7 H 0.5591 0.2166 0.0659 0.049 Uiso 0.892(4) 1 calc R U P . .
S9_7 S 0.5787(3) 0.1152(3) 0.01968(14) 0.0600(13) Uani 0.892(4) 1 d D U P . .
O10_7 O 0.6134(8) 0.0757(7) -0.0089(4) 0.079(4) Uani 0.892(4) 1 d D U P . .
O11_7 O 0.5098(6) 0.1356(7) 0.0120(4) 0.069(4) Uani 0.892(4) 1 d D U P . .
C12_7 C 0.5796(9) 0.0647(8) 0.0598(4) 0.050(4) Uani 0.892(4) 1 d D U P . .
H12A_7 H 0.6264 0.0506 0.0651 0.074 Uiso 0.892(4) 1 calc R U P . .
H12B_7 H 0.5617 0.0914 0.0802 0.074 Uiso 0.892(4) 1 calc R U P . .
H12C_7 H 0.5511 0.0242 0.0561 0.074 Uiso 0.892(4) 1 calc R U P . .
O_8 O 0.8773(8) 0.2410(7) 0.1230(3) 0.076(4) Uani 1 1 d D U . . .
C_8 C 0.8587(9) 0.2500(9) 0.0907(4) 0.075(5) Uani 1 1 d D U . . .
CA_8 C 0.8706(8) 0.1919(8) 0.0632(4) 0.057(3) Uani 1 1 d D U . . .
HA_8 H 0.8722 0.1475 0.0766 0.069 Uiso 1 1 calc R U . . .
N_8 N 0.8157(6) 0.1896(8) 0.0364(3) 0.059(3) Uani 1 1 d D U . . .
H_8 H 0.8247 0.1977 0.0133 0.071 Uiso 1 1 calc R U . . .
CB_8 C 0.9355(10) 0.2006(14) 0.0419(6) 0.093(6) Uani 1 1 d D U . . .
HB1_8 H 0.9743 0.2026 0.0586 0.139 Uiso 1 1 calc R U . . .
HB2_8 H 0.9411 0.1620 0.0253 0.139 Uiso 1 1 calc R U . . .
HB3_8 H 0.9332 0.2431 0.0278 0.139 Uiso 1 1 calc R U . . .
O_9 O 0.6992(7) 0.3750(6) 0.0785(3) 0.068(3) Uani 1 1 d D U . . .
C_9 C 0.7373(8) 0.3694(7) 0.1055(4) 0.064(4) Uani 1 1 d D U . . .
CA_9 C 0.8152(8) 0.3674(8) 0.1020(4) 0.065(4) Uani 1 1 d D U . . .
HA_9 H 0.8359 0.3607 0.1266 0.078 Uiso 1 1 calc R U . . .
N_9 N 0.8321(8) 0.3095(7) 0.0790(3) 0.063(3) Uani 1 1 d D U . . .
H_9 H 0.8244 0.3136 0.0555 0.075 Uiso 1 1 calc R U . . .
CB_9 C 0.8409(11) 0.4354(9) 0.0856(6) 0.077(5) Uani 1 1 d D U . . .
HB1_9 H 0.8286 0.4731 0.1018 0.116 Uiso 1 1 calc R U . . .
HB2_9 H 0.8905 0.4336 0.0829 0.116 Uiso 1 1 calc R U . . .
HB3_9 H 0.8198 0.4424 0.0617 0.116 Uiso 1 1 calc R U . . .
O_10 O 0.6850(8) 0.1625(9) 0.2077(3) 0.091(5) Uani 1 1 d D U . . .
C_10 C 0.7011(9) 0.1666(11) 0.1754(4) 0.073(4) Uani 1 1 d D U . . .
CA_10 C 0.6402(11) 0.3686(11) 0.1467(7) 0.071(5) Uani 0.673(4) 1 d D U P . .
HA_10 H 0.6145 0.3652 0.1234 0.085 Uiso 0.673(4) 1 calc R U P . .
N_10 N 0.7139(8) 0.3641(9) 0.1400(4) 0.080(4) Uani 1 1 d D U . . .
H_10 H 0.7425 0.3580 0.1581 0.096 Uiso 0.673(4) 1 calc R U P D 1
H1N_10 H 0.6709 0.3626 0.1438 0.096 Uiso 0.327(4) 1 d R U P D 2
H2N_10 H 0.7422 0.3599 0.1577 0.096 Uiso 0.327(4) 1 d R U P D 2
C5_10 C 0.6269(18) 0.4380(14) 0.1650(10) 0.098(9) Uani 0.673(4) 1 d D U P . .
H5A_10 H 0.5781 0.4429 0.1700 0.147 Uiso 0.673(4) 1 calc R U P . .
H5B_10 H 0.6524 0.4405 0.1879 0.147 Uiso 0.673(4) 1 calc R U P . .
H5C_10 H 0.6418 0.4747 0.1488 0.147 Uiso 0.673(4) 1 calc R U P . .
C6_10 C 0.6563(10) 0.1982(11) 0.1456(4) 0.082(5) Uani 1 1 d D U . . .
H6A_10 H 0.6874 0.2204 0.1280 0.098 Uiso 0.673(4) 1 calc R U P D 1
H6B_10 H 0.6342 0.1599 0.1326 0.098 Uiso 0.673(4) 1 calc R U P D 1
H6AA_10 H 0.6142 0.1734 0.1442 0.123 Uiso 0.327(4) 1 d R U P D 2
H6AB_10 H 0.6469 0.2449 0.1517 0.123 Uiso 0.327(4) 1 d R U P D 2
H6AC_10 H 0.6791 0.1962 0.1225 0.123 Uiso 0.327(4) 1 d R U P D 2
N7_10 N 0.6035(9) 0.2468(10) 0.1537(6) 0.073(5) Uani 0.673(4) 1 d D U P . .
C8_10 C 0.6191(15) 0.3107(11) 0.1727(6) 0.077(6) Uani 0.673(4) 1 d D U P . .
H8A_10 H 0.6565 0.3025 0.1902 0.093 Uiso 0.673(4) 1 calc R U P . .
H8B_10 H 0.5785 0.3253 0.1866 0.093 Uiso 0.673(4) 1 calc R U P . .
S9_10 S 0.5239(5) 0.2171(5) 0.1552(2) 0.083(2) Uani 0.673(4) 1 d D U P . .
O10_10 O 0.4794(10) 0.2724(10) 0.1459(5) 0.084(5) Uani 0.673(4) 1 d D U P . .
O11_10 O 0.5239(13) 0.1552(10) 0.1341(5) 0.099(6) Uani 0.673(4) 1 d D U P . .
C12_10 C 0.5071(16) 0.1950(16) 0.2006(5) 0.077(7) Uani 0.673(4) 1 d D U P . .
H12A_10 H 0.5368 0.1572 0.2079 0.116 Uiso 0.673(4) 1 calc R U P . .
H12B_10 H 0.5158 0.2344 0.2164 0.116 Uiso 0.673(4) 1 calc R U P . .
H12C_10 H 0.4593 0.1811 0.2030 0.116 Uiso 0.673(4) 1 calc R U P . .
O_11 O 0.8422(8) 0.1640(7) 0.2496(3) 0.076(4) Uani 1 1 d D U . . .
C_11 C 0.8396(10) 0.1724(7) 0.2167(4) 0.072(5) Uani 1 1 d D U . . .
CA_11 C 0.8131(9) 0.1163(7) 0.1912(4) 0.066(4) Uani 1 1 d D U . . .
HA_11 H 0.7893 0.0810 0.2062 0.079 Uiso 1 1 calc R U . . .
N_11 N 0.7631(7) 0.1453(6) 0.1647(3) 0.054(3) Uani 1 1 d D U . . .
H_11 H 0.7745 0.1485 0.1416 0.065 Uiso 1 1 calc R U . . .
CB_11 C 0.8724(10) 0.0823(9) 0.1715(5) 0.078(5) Uani 1 1 d D U . . .
HB1_11 H 0.9045 0.0638 0.1894 0.117 Uiso 1 1 calc R U . . .
HB2_11 H 0.8552 0.0454 0.1561 0.117 Uiso 1 1 calc R U . . .
HB3_11 H 0.8958 0.1161 0.1563 0.117 Uiso 1 1 calc R U . . .
O_12 O 0.8001(10) 0.3629(7) 0.2055(3) 0.110(6) Uani 1 1 d D U . . .
C_12 C 0.8379(10) 0.3407(8) 0.2298(4) 0.084(5) Uani 1 1 d D U . . .
CA_12 C 0.8907(10) 0.2889(7) 0.2238(4) 0.078(4) Uani 1 1 d D U . . .
HA_12 H 0.9097 0.2720 0.2474 0.094 Uiso 1 1 calc R U . . .
N_12 N 0.8627(10) 0.2311(6) 0.2014(3) 0.079(5) Uani 1 1 d D U . . .
H_12 H 0.8612 0.2354 0.1776 0.094 Uiso 1 1 calc R U . . .
CB_12 C 0.9462(12) 0.3207(9) 0.2003(5) 0.089(6) Uani 1 1 d D U . . .
HB1_12 H 0.9822 0.2870 0.1959 0.134 Uiso 1 1 calc R U . . .
HB2_12 H 0.9266 0.3352 0.1770 0.134 Uiso 1 1 calc R U . . .
HB3_12 H 0.9655 0.3603 0.2129 0.134 Uiso 1 1 calc R U . . .

loop_
_atom_site_aniso_label
_atom_site_aniso_U_11
_atom_site_aniso_U_22
_atom_site_aniso_U_33
_atom_site_aniso_U_23
_atom_site_aniso_U_13
_atom_site_aniso_U_12
O_1 0.195(17) 0.050(7) 0.075(7) -0.001(6) 0.062(8) 0.024(9)
C_1 0.18(2) 0.052(7) 0.075(8) -0.001(6) 0.065(9) 0.008(8)
CA_1 0.282(19) 0.038(9) 0.077(12) -0.001(8) 0.060(12) 0.000(10)
N_1 0.27(2) 0.030(7) 0.044(8) -0.012(6) 0.059(10) -0.006(9)
C5_1 0.30(3) 0.046(11) 0.064(13) -0.004(10) 0.042(16) -0.026(15)
C6_1 0.28(3) 0.044(8) 0.081(10) -0.006(7) 0.074(12) -0.003(9)
N7_1 0.299(17) 0.041(8) 0.124(14) 0.009(8) 0.079(11) 0.004(8)
C8_1 0.277(18) 0.036(10) 0.065(11) 0.003(8) 0.057(11) 0.000(10)
S9_1 0.327(16) 0.090(6) 0.142(8) 0.016(5) 0.101(9) 0.043(8)
O10_1 0.35(3) 0.144(19) 0.189(19) 0.056(16) 0.113(19) 0.053(18)
O11_1 0.42(3) 0.086(11) 0.120(16) 0.018(10) 0.075(18) 0.029(13)
C12_1 0.36(3) 0.12(3) 0.183(18) 0.015(17) 0.07(2) 0.05(2)
O_2 0.099(10) 0.060(7) 0.038(4) -0.003(4) 0.006(5) -0.017(6)
C_2 0.080(8) 0.039(7) 0.047(6) 0.001(5) 0.011(5) -0.005(6)
CA_2 0.085(10) 0.051(7) 0.044(7) -0.006(5) 0.016(6) -0.006(6)
N_2 0.126(13) 0.046(6) 0.055(7) -0.012(5) 0.026(7) -0.004(6)
CB_2 0.120(17) 0.051(8) 0.055(8) -0.002(6) 0.009(9) -0.004(8)
O_3 0.129(13) 0.068(8) 0.061(6) -0.015(5) 0.025(7) -0.023(8)
C_3 0.063(10) 0.046(6) 0.070(7) -0.010(5) 0.026(6) -0.013(6)
CA_3 0.086(9) 0.042(7) 0.081(10) -0.008(6) 0.032(7) -0.015(6)
N_3 0.095(8) 0.053(8) 0.052(6) -0.006(6) 0.016(5) -0.028(6)
CB_3 0.096(11) 0.071(12) 0.119(15) 0.011(11) 0.030(9) -0.006(8)
O_4 0.074(8) 0.046(6) 0.073(6) 0.007(5) 0.008(6) -0.002(5)
C_4 0.073(10) 0.052(7) 0.064(7) -0.004(5) 0.008(7) -0.017(7)
CA_4 0.071(9) 0.050(8) 0.062(9) -0.006(7) 0.017(7) -0.020(6)
N_4 0.080(10) 0.040(6) 0.069(6) -0.012(5) 0.030(6) -0.013(5)
C5_4 0.067(10) 0.054(12) 0.073(12) -0.007(10) 0.018(8) -0.037(8)
C6_4 0.056(9) 0.051(7) 0.087(9) -0.008(6) 0.013(7) -0.016(6)
N7_4 0.066(8) 0.046(6) 0.085(10) -0.016(6) 0.024(6) -0.022(5)
C8_4 0.066(8) 0.051(9) 0.071(10) 0.000(8) 0.022(7) -0.019(6)
S9_4 0.099(5) 0.034(3) 0.105(4) -0.016(3) 0.042(4) -0.007(3)
O10_4 0.106(10) 0.051(9) 0.149(14) -0.033(9) 0.050(10) -0.020(7)
O11_4 0.119(11) 0.047(8) 0.135(12) -0.042(8) 0.037(9) -0.024(8)
C12_4 0.109(17) 0.022(9) 0.122(10) -0.017(8) 0.023(9) 0.005(9)
O_5 0.099(10) 0.073(8) 0.045(5) -0.007(5) 0.001(5) -0.020(7)
C_5 0.070(8) 0.050(8) 0.055(6) -0.004(6) -0.004(5) -0.029(6)
CA_5 0.076(9) 0.062(8) 0.062(7) -0.002(6) 0.006(6) -0.022(6)
N_5 0.048(8) 0.057(6) 0.062(6) -0.001(5) 0.004(6) -0.013(5)
CB_5 0.072(11) 0.054(9) 0.071(10) -0.003(7) 0.013(8) -0.014(8)
O_6 0.064(8) 0.069(7) 0.054(5) -0.008(5) 0.002(5) -0.018(6)
C_6 0.066(8) 0.035(6) 0.056(6) -0.004(5) 0.001(5) 0.003(5)
CA_6 0.079(8) 0.057(7) 0.044(7) -0.001(5) 0.001(6) -0.022(6)
N_6 0.071(7) 0.073(8) 0.041(6) -0.005(5) 0.002(5) -0.018(6)
CB_6 0.087(11) 0.050(8) 0.064(9) 0.007(7) 0.006(8) -0.021(7)
O_7 0.084(9) 0.066(7) 0.056(5) 0.000(5) 0.015(5) -0.007(6)
C_7 0.050(6) 0.037(7) 0.062(6) -0.009(6) 0.004(5) -0.005(5)
CA_7 0.033(7) 0.041(7) 0.056(7) -0.004(5) -0.020(5) -0.005(5)
N_7 0.061(7) 0.035(6) 0.054(5) -0.011(5) 0.001(5) -0.013(5)
C5_7 0.063(10) 0.073(11) 0.074(10) -0.004(9) -0.006(8) 0.011(8)
C6_7 0.046(6) 0.082(11) 0.072(8) 0.001(7) 0.010(5) -0.006(6)
N7_7 0.033(6) 0.035(6) 0.065(7) -0.008(5) 0.009(5) -0.002(4)
C8_7 0.021(7) 0.044(6) 0.058(7) 0.004(5) -0.002(6) 0.003(5)
S9_7 0.057(3) 0.053(3) 0.070(3) -0.005(2) 0.017(2) -0.017(2)
O10_7 0.091(10) 0.056(7) 0.089(8) -0.022(6) 0.044(8) -0.025(6)
O11_7 0.040(6) 0.077(8) 0.090(8) 0.014(7) 0.008(5) -0.033(5)
C12_7 0.026(9) 0.042(8) 0.081(8) -0.007(6) 0.022(7) 0.011(6)
O_8 0.090(10) 0.094(9) 0.045(5) 0.010(5) 0.002(5) 0.018(7)
C_8 0.089(12) 0.082(8) 0.056(6) 0.006(6) -0.002(6) 0.015(7)
CA_8 0.058(8) 0.067(8) 0.047(6) 0.007(6) -0.002(5) 0.006(6)
N_8 0.055(6) 0.073(9) 0.050(6) 0.020(6) 0.006(5) -0.011(5)
CB_8 0.064(9) 0.128(18) 0.086(12) 0.019(11) 0.016(8) 0.010(9)
O_9 0.064(7) 0.065(8) 0.077(7) 0.005(6) -0.020(5) -0.008(6)
C_9 0.071(7) 0.049(9) 0.071(7) 0.000(6) -0.015(5) -0.011(6)
CA_9 0.074(8) 0.080(8) 0.042(7) -0.004(6) -0.009(6) -0.009(6)
N_9 0.073(9) 0.073(7) 0.043(6) 0.000(5) -0.009(6) 0.004(6)
CB_9 0.065(12) 0.074(9) 0.093(13) -0.001(8) 0.027(10) 0.000(8)
O_10 0.106(11) 0.127(12) 0.039(5) -0.013(6) 0.004(6) -0.005(9)
C_10 0.086(9) 0.085(11) 0.048(6) -0.009(7) 0.001(6) 0.003(8)
CA_10 0.068(10) 0.075(11) 0.069(11) 0.005(8) -0.021(8) 0.009(8)
N_10 0.080(8) 0.100(11) 0.061(6) 0.018(7) -0.013(6) 0.019(7)
C5_10 0.08(2) 0.088(13) 0.12(2) -0.015(12) -0.016(16) 0.010(11)
C6_10 0.081(9) 0.106(11) 0.058(8) -0.004(8) -0.003(7) -0.002(8)
N7_10 0.076(8) 0.090(9) 0.054(10) -0.006(7) 0.000(7) -0.008(6)
C8_10 0.082(14) 0.083(10) 0.066(11) -0.001(8) -0.013(10) -0.001(8)
S9_10 0.082(5) 0.096(6) 0.070(4) -0.021(4) 0.000(4) -0.008(4)
O10_10 0.065(10) 0.113(11) 0.072(10) 0.010(9) 0.014(8) 0.000(8)
O11_10 0.121(17) 0.098(10) 0.078(11) -0.024(9) 0.011(11) -0.032(10)
C12_10 0.074(17) 0.092(17) 0.065(9) -0.019(9) 0.000(9) 0.000(13)
O_11 0.118(12) 0.068(8) 0.041(5) 0.003(5) -0.013(5) -0.023(7)
C_11 0.128(14) 0.030(6) 0.057(6) -0.002(5) -0.018(7) -0.013(7)
CA_11 0.104(10) 0.044(7) 0.050(7) 0.000(5) -0.013(7) -0.012(6)
N_11 0.082(7) 0.035(6) 0.046(6) -0.005(5) 0.000(5) -0.018(5)
CB_11 0.105(12) 0.041(9) 0.087(11) -0.012(8) -0.023(8) -0.006(8)
O_12 0.222(16) 0.055(8) 0.055(7) -0.012(6) -0.063(9) 0.012(9)
C_12 0.172(14) 0.046(8) 0.034(7) -0.001(6) -0.035(8) -0.010(8)
CA_12 0.157(12) 0.039(7) 0.040(7) 0.002(5) -0.033(7) -0.017(7)
N_12 0.158(14) 0.037(6) 0.041(6) -0.004(5) -0.013(7) -0.027(7)
CB_12 0.165(14) 0.041(10) 0.062(9) -0.014(7) -0.020(9) -0.020(9)

loop_
_atom_type_symbol
_atom_type_description
_atom_type_scat_dispersion_real
_atom_type_scat_dispersion_imag
_atom_type_scat_source
C C 0.0000 0.0000 'International Tables Vol C Tables 4.2.6.8 and 6.1.1.4'
H H 0.0000 0.0000 'International Tables Vol C Tables 4.2.6.8 and 6.1.1.4'
N N 0.0010 0.0010 'International Tables Vol C Tables 4.2.6.8 and 6.1.1.4'
O O 0.0020 0.0020 'International Tables Vol C Tables 4.2.6.8 and 6.1.1.4'
S S 0.0450 0.0410 'International Tables Vol C Tables 4.2.6.8 and 6.1.1.4'

loop_
_geom_angle_atom_site_label_1
_geom_angle_atom_site_label_2
_geom_angle_atom_site_label_3
_geom_angle
_geom_angle_site_symmetry_1
_geom_angle_site_symmetry_3
O_1 C_1 N_2 121.0(15) . .
O_1 C_1 C6_1 125.7(16) . .
N_2 C_1 C6_1 113.3(15) . .
N_1 CA_1 C8_1 108.2(18) . .
N_1 CA_1 C5_1 109(2) . .
C8_1 CA_1 C5_1 112.0(19) . .
C_12 N_1 CA_1 126.6(16) 6_654 .
N7_1 C6_1 C_1 115.9(18) . .
C6_1 N7_1 C8_1 124(2) . .
C6_1 N7_1 S9_1 118.7(19) . .
C8_1 N7_1 S9_1 115.8(15) . .
N7_1 C8_1 CA_1 111.2(19) . .
O11_1 S9_1 O10_1 123.3(19) . .
O11_1 S9_1 N7_1 107.2(19) . .
O10_1 S9_1 N7_1 102.9(17) . .
O11_1 S9_1 C12_1 103.7(18) . .
O10_1 S9_1 C12_1 110(2) . .
N7_1 S9_1 C12_1 108.9(18) . .
O_2 C_2 N_3 122.8(14) . .
O_2 C_2 CA_2 119.6(13) . .
N_3 C_2 CA_2 116.9(11) . .
N_2 CA_2 CB_2 112.2(12) . .
N_2 CA_2 C_2 110.8(12) . .
CB_2 CA_2 C_2 111.4(13) . .
C_1 N_2 CA_2 123.0(13) . .
O_3 C_3 N_4 123.2(13) . .
O_3 C_3 CA_3 119.4(13) . .
N_4 C_3 CA_3 117.3(12) . .
CB_3 CA_3 N_3 111.3(14) . .
CB_3 CA_3 C_3 112.3(14) . .
N_3 CA_3 C_3 107.2(12) . .
C_2 N_3 CA_3 125.3(12) . .
O_4 C_4 N_5 123.2(14) . .
O_4 C_4 C6_4 122.9(13) . .
N_5 C_4 C6_4 112.8(12) . .
N_4 CA_4 C5_4 111.7(15) . .
N_4 CA_4 C8_4 110.4(15) . .
C5_4 CA_4 C8_4 109.3(15) . .
C_3 N_4 CA_4 123.5(14) . .
N7_4 C6_4 C_4 112.7(14) . .
C6_4 N7_4 C8_4 121.0(14) . .
C6_4 N7_4 S9_4 119.9(12) . .
C8_4 N7_4 S9_4 117.5(12) . .
N7_4 C8_4 CA_4 116.0(16) . .
O11_4 S9_4 O10_4 120.4(11) . .
O11_4 S9_4 N7_4 106.2(11) . .
O10_4 S9_4 N7_4 106.3(9) . .
O11_4 S9_4 C12_4 107.2(12) . .
O10_4 S9_4 C12_4 107.2(14) . .
N7_4 S9_4 C12_4 109.3(10) . .
O_5 C_5 N_6 117.6(15) . .
O_5 C_5 CA_5 125.0(15) . .
N_6 C_5 CA_5 117.4(12) . .
N_5 CA_5 C_5 111.6(12) . .
N_5 CA_5 CB_5 110.1(12) . .
C_5 CA_5 CB_5 112.1(12) . .
C_4 N_5 CA_5 121.5(12) . .
O_6 C_6 N_7 124.4(12) . .
O_6 C_6 CA_6 120.4(12) . .
N_7 C_6 CA_6 114.9(11) . .
N_6 CA_6 CB_6 113.3(12) . .
N_6 CA_6 C_6 109.1(12) . .
CB_6 CA_6 C_6 111.1(13) . .
C_5 N_6 CA_6 125.4(12) . .
O_7 C_7 N_8 125.1(14) . .
O_7 C_7 C6_7 118.8(14) . .
N_8 C_7 C6_7 115.6(12) . .
C8_7 CA_7 C5_7 109.8(13) . .
C8_7 CA_7 N_7 108.0(11) . .
C5_7 CA_7 N_7 108.8(13) . .
C_6 N_7 CA_7 122.0(11) . .
N7_7 C6_7 C_7 119.3(13) . .
C6_7 N7_7 C8_7 119.2(12) . .
C6_7 N7_7 S9_7 124.1(11) . .
C8_7 N7_7 S9_7 116.4(10) . .
N7_7 C8_7 CA_7 113.6(12) . .
O11_7 S9_7 O10_7 116.2(10) . .
O11_7 S9_7 N7_7 110.6(7) . .
O10_7 S9_7 N7_7 106.8(7) . .
O11_7 S9_7 C12_7 109.1(7) . .
O10_7 S9_7 C12_7 107.1(8) . .
N7_7 S9_7 C12_7 106.6(8) . .
O_8 C_8 N_9 122.6(15) . .
O_8 C_8 CA_8 118.2(14) . .
N_9 C_8 CA_8 119.2(13) . .
N_8 CA_8 CB_8 105.9(12) . .
N_8 CA_8 C_8 110.8(12) . .
CB_8 CA_8 C_8 112.7(14) . .
C_7 N_8 CA_8 120.3(12) . .
O_9 C_9 N_10 123.5(15) . .
O_9 C_9 CA_9 122.0(14) . .
N_10 C_9 CA_9 114.6(13) . .
N_9 CA_9 C_9 107.3(12) . .
N_9 CA_9 CB_9 111.8(13) . .
C_9 CA_9 CB_9 109.6(13) . .
C_8 N_9 CA_9 125.3(12) . .
O_10 C_10 N_11 119.5(15) . .
O_10 C_10 C6_10 124.6(16) . .
N_11 C_10 C6_10 115.8(13) . .
N_10 CA_10 C8_10 109.0(19) . .
N_10 CA_10 C5_10 107(2) . .
C8_10 CA_10 C5_10 110(2) . .
C_9 N_10 CA_10 119.2(16) . .
N7_10 C6_10 C_10 122.2(16) . .
C6_10 N7_10 C8_10 120.9(19) . .
C6_10 N7_10 S9_10 116.7(15) . .
C8_10 N7_10 S9_10 118.6(16) . .
N7_10 C8_10 CA_10 113.1(18) . .
O10_10 S9_10 O11_10 120.6(14) . .
O10_10 S9_10 N7_10 107.3(12) . .
O11_10 S9_10 N7_10 106.0(12) . .
O10_10 S9_10 C12_10 107.4(13) . .
O11_10 S9_10 C12_10 107.7(14) . .
N7_10 S9_10 C12_10 107.1(13) . .
O_11 C_11 N_12 120.7(13) . .
O_11 C_11 CA_11 121.3(12) . .
N_12 C_11 CA_11 117.9(12) . .
N_11 CA_11 CB_11 110.9(12) . .
N_11 CA_11 C_11 110.3(12) . .
CB_11 CA_11 C_11 110.2(13) . .
C_10 N_11 CA_11 121.4(12) . .
O_12 C_12 N_1 123.1(18) . 6_655
O_12 C_12 CA_12 123.8(14) . .
N_1 C_12 CA_12 112.9(14) 6_655 .
C_12 CA_12 N_12 110.2(14) . .
C_12 CA_12 CB_12 107.8(13) . .
N_12 CA_12 CB_12 105.0(12) . .
C_11 N_12 CA_12 122.2(12) . .

loop_
_geom_bond_atom_site_label_1
_geom_bond_atom_site_label_2
_geom_bond_distance
_geom_bond_site_symmetry_2
O_1 C_1 1.218(19) .
C_1 N_2 1.334(19) .
C_1 C6_1 1.57(2) .
CA_1 N_1 1.43(2) .
CA_1 C8_1 1.53(2) .
CA_1 C5_1 1.57(2) .
N_1 C_12 1.33(2) 6_654
C6_1 N7_1 1.42(2) .
N7_1 C8_1 1.48(2) .
N7_1 S9_1 1.62(2) .
S9_1 O11_1 1.44(2) .
S9_1 O10_1 1.43(2) .
S9_1 C12_1 1.76(2) .
O_2 C_2 1.246(14) .
C_2 N_3 1.360(17) .
C_2 CA_2 1.562(17) .
CA_2 N_2 1.461(16) .
CA_2 CB_2 1.502(18) .
O_3 C_3 1.249(16) .
C_3 N_4 1.297(17) .
C_3 CA_3 1.533(17) .
CA_3 CB_3 1.50(2) .
CA_3 N_3 1.504(17) .
O_4 C_4 1.232(16) .
C_4 N_5 1.350(17) .
C_4 C6_4 1.562(18) .
CA_4 N_4 1.474(18) .
CA_4 C5_4 1.50(2) .
CA_4 C8_4 1.54(2) .
C6_4 N7_4 1.466(17) .
N7_4 C8_4 1.495(19) .
N7_4 S9_4 1.657(15) .
S9_4 O11_4 1.450(16) .
S9_4 O10_4 1.444(15) .
S9_4 C12_4 1.795(19) .
O_5 C_5 1.259(15) .
C_5 N_6 1.335(18) .
C_5 CA_5 1.518(18) .
CA_5 N_5 1.445(17) .
CA_5 CB_5 1.545(18) .
O_6 C_6 1.277(15) .
C_6 N_7 1.369(15) .
C_6 CA_6 1.541(17) .
CA_6 N_6 1.455(17) .
CA_6 CB_6 1.506(19) .
O_7 C_7 1.236(15) .
C_7 N_8 1.348(16) .
C_7 C6_7 1.528(18) .
CA_7 C8_7 1.509(17) .
CA_7 C5_7 1.528(19) .
CA_7 N_7 1.522(17) .
C6_7 N7_7 1.429(17) .
N7_7 C8_7 1.489(16) .
N7_7 S9_7 1.637(12) .
S9_7 O11_7 1.438(13) .
S9_7 O10_7 1.472(12) .
S9_7 C12_7 1.776(15) .
O_8 C_8 1.252(16) .
C_8 N_9 1.349(18) .
C_8 CA_8 1.541(18) .
CA_8 N_8 1.462(17) .
CA_8 CB_8 1.506(19) .
O_9 C_9 1.250(16) .
C_9 N_10 1.351(17) .
C_9 CA_9 1.535(18) .
CA_9 N_9 1.453(17) .
CA_9 CB_9 1.548(19) .
O_10 C_10 1.233(16) .
C_10 N_11 1.345(18) .
C_10 C6_10 1.535(19) .
CA_10 N_10 1.47(2) .
CA_10 C8_10 1.54(2) .
CA_10 C5_10 1.54(2) .
C6_10 N7_10 1.44(2) .
N7_10 C8_10 1.47(2) .
N7_10 S9_10 1.668(18) .
S9_10 O10_10 1.432(18) .
S9_10 O11_10 1.442(18) .
S9_10 C12_10 1.757(19) .
O_11 C_11 1.222(16) .
C_11 N_12 1.358(17) .
C_11 CA_11 1.536(17) .
CA_11 N_11 1.497(17) .
CA_11 CB_11 1.52(2) .
O_12 C_12 1.241(17) .
C_12 N_1 1.33(2) 6_655
C_12 CA_12 1.47(2) .
CA_12 N_12 1.506(16) .
CA_12 CB_12 1.52(2) .

loop_
_geom_torsion_atom_site_label_1
_geom_torsion_atom_site_label_2
_geom_torsion_atom_site_label_3
_geom_torsion_atom_site_label_4
_geom_torsion
_geom_torsion_site_symmetry_1
_geom_torsion_site_symmetry_4
C8_1 CA_1 N_1 C_12 113(2) . 6_654
C5_1 CA_1 N_1 C_12 -125(2) . 6_654
O_1 C_1 C6_1 N7_1 11(5) . .
N_2 C_1 C6_1 N7_1 -169(3) . .
C_1 C6_1 N7_1 C8_1 59(4) . .
C_1 C6_1 N7_1 S9_1 -108(3) . .
C6_1 N7_1 C8_1 CA_1 94(3) . .
S9_1 N7_1 C8_1 CA_1 -99(2) . .
N_1 CA_1 C8_1 N7_1 -74(2) . .
C5_1 CA_1 C8_1 N7_1 166(2) . .
C6_1 N7_1 S9_1 O11_1 -152(2) . .
C8_1 N7_1 S9_1 O11_1 40(3) . .
C6_1 N7_1 S9_1 O10_1 -21(3) . .
C8_1 N7_1 S9_1 O10_1 172(2) . .
C6_1 N7_1 S9_1 C12_1 97(3) . .
C8_1 N7_1 S9_1 C12_1 -71(3) . .
O_2 C_2 CA_2 N_2 145.2(15) . .
N_3 C_2 CA_2 N_2 -44.4(17) . .
O_2 C_2 CA_2 CB_2 -89.2(16) . .
N_3 C_2 CA_2 CB_2 81.2(16) . .
O_1 C_1 N_2 CA_2 -6(4) . .
C6_1 C_1 N_2 CA_2 173(2) . .
CB_2 CA_2 N_2 C_1 177(2) . .
C_2 CA_2 N_2 C_1 -58(3) . .
O_3 C_3 CA_3 CB_3 65(2) . .
N_4 C_3 CA_3 CB_3 -112.2(17) . .
O_3 C_3 CA_3 N_3 -57(2) . .
N_4 C_3 CA_3 N_3 125.2(15) . .
O_2 C_2 N_3 CA_3 -10(2) . .
CA_2 C_2 N_3 CA_3 179.9(14) . .
CB_3 CA_3 N_3 C_2 132.7(17) . .
C_3 CA_3 N_3 C_2 -104.1(16) . .
O_3 C_3 N_4 CA_4 -4(3) . .
CA_3 C_3 N_4 CA_4 172.8(15) . .
C5_4 CA_4 N_4 C_3 -113.1(19) . .
C8_4 CA_4 N_4 C_3 125.1(18) . .
O_4 C_4 C6_4 N7_4 7(3) . .
N_5 C_4 C6_4 N7_4 -160.7(16) . .
C_4 C6_4 N7_4 C8_4 72(2) . .
C_4 C6_4 N7_4 S9_4 -93.0(18) . .
C6_4 N7_4 C8_4 CA_4 75(2) . .
S9_4 N7_4 C8_4 CA_4 -119.7(17) . .
N_4 CA_4 C8_4 N7_4 -78(2) . .
C5_4 CA_4 C8_4 N7_4 158.9(16) . .
C6_4 N7_4 S9_4 O11_4 -145.3(16) . .
C8_4 N7_4 S9_4 O11_4 49.0(18) . .
C6_4 N7_4 S9_4 O10_4 -16.0(19) . .
C8_4 N7_4 S9_4 O10_4 178.2(16) . .
C6_4 N7_4 S9_4 C12_4 99.3(17) . .
C8_4 N7_4 S9_4 C12_4 -66.4(19) . .
O_5 C_5 CA_5 N_5 125.4(15) . .
N_6 C_5 CA_5 N_5 -55.0(17) . .
O_5 C_5 CA_5 CB_5 -110.6(16) . .
N_6 C_5 CA_5 CB_5 69.1(17) . .
O_4 C_4 N_5 CA_5 3(3) . .
C6_4 C_4 N_5 CA_5 171.2(15) . .
C_5 CA_5 N_5 C_4 -68(2) . .
CB_5 CA_5 N_5 C_4 167.2(17) . .
O_6 C_6 CA_6 N_6 -60.1(17) . .
N_7 C_6 CA_6 N_6 125.6(13) . .
O_6 C_6 CA_6 CB_6 65.5(17) . .
N_7 C_6 CA_6 CB_6 -108.8(14) . .
O_5 C_5 N_6 CA_6 1(2) . .
CA_5 C_5 N_6 CA_6 -178.5(13) . .
CB_6 CA_6 N_6 C_5 152.9(15) . .
C_6 CA_6 N_6 C_5 -82.7(17) . .
O_6 C_6 N_7 CA_7 -4(2) . .
CA_6 C_6 N_7 CA_7 169.6(12) . .
C8_7 CA_7 N_7 C_6 113.3(15) . .
C5_7 CA_7 N_7 C_6 -127.5(15) . .
O_7 C_7 C6_7 N7_7 1(2) . .
N_8 C_7 C6_7 N7_7 -171.7(15) . .
C_7 C6_7 N7_7 C8_7 73.4(19) . .
C_7 C6_7 N7_7 S9_7 -100.6(17) . .
C6_7 N7_7 C8_7 CA_7 89.7(17) . .
S9_7 N7_7 C8_7 CA_7 -95.8(13) . .
C5_7 CA_7 C8_7 N7_7 162.6(14) . .
N_7 CA_7 C8_7 N7_7 -79.0(14) . .
C6_7 N7_7 S9_7 O11_7 -145.4(13) . .
C8_7 N7_7 S9_7 O11_7 40.5(13) . .
C6_7 N7_7 S9_7 O10_7 -18.1(16) . .
C8_7 N7_7 S9_7 O10_7 167.8(12) . .
C6_7 N7_7 S9_7 C12_7 96.2(14) . .
C8_7 N7_7 S9_7 C12_7 -78.0(12) . .
O_8 C_8 CA_8 N_8 145.8(16) . .
N_9 C_8 CA_8 N_8 -37.4(19) . .
O_8 C_8 CA_8 CB_8 -95.8(18) . .
N_9 C_8 CA_8 CB_8 81(2) . .
O_7 C_7 N_8 CA_8 -3(2) . .
C6_7 C_7 N_8 CA_8 168.8(14) . .
CB_8 CA_8 N_8 C_7 173.1(16) . .
C_8 CA_8 N_8 C_7 -64.4(18) . .
O_9 C_9 CA_9 N_9 -59.1(17) . .
N_10 C_9 CA_9 N_9 120.3(14) . .
O_9 C_9 CA_9 CB_9 62.6(18) . .
N_10 C_9 CA_9 CB_9 -118.0(15) . .
O_8 C_8 N_9 CA_9 -6(3) . .
CA_8 C_8 N_9 CA_9 176.9(15) . .
C_9 CA_9 N_9 C_8 -105.6(17) . .
CB_9 CA_9 N_9 C_8 134.2(18) . .
O_9 C_9 N_10 CA_10 -3(2) . .
CA_9 C_9 N_10 CA_10 177.2(16) . .
C8_10 CA_10 N_10 C_9 133.7(18) . .
C5_10 CA_10 N_10 C_9 -108(2) . .
O_10 C_10 C6_10 N7_10 23(3) . .
N_11 C_10 C6_10 N7_10 -154.1(19) . .
C_10 C6_10 N7_10 C8_10 58(3) . .
C_10 C6_10 N7_10 S9_10 -100(2) . .
C6_10 N7_10 C8_10 CA_10 87(3) . .
S9_10 N7_10 C8_10 CA_10 -115(2) . .
N_10 CA_10 C8_10 N7_10 -86(3) . .
C5_10 CA_10 C8_10 N7_10 157(2) . .
C6_10 N7_10 S9_10 O10_10 -152.5(16) . .
C8_10 N7_10 S9_10 O10_10 49(2) . .
C6_10 N7_10 S9_10 O11_10 -22(2) . .
C8_10 N7_10 S9_10 O11_10 179.2(18) . .
C6_10 N7_10 S9_10 C12_10 92.5(19) . .
C8_10 N7_10 S9_10 C12_10 -66(2) . .
O_11 C_11 CA_11 N_11 132.8(17) . .
N_12 C_11 CA_11 N_11 -50(2) . .
O_11 C_11 CA_11 CB_11 -104.5(19) . .
N_12 C_11 CA_11 CB_11 73.0(19) . .
O_10 C_10 N_11 CA_11 0(3) . .
C6_10 C_10 N_11 CA_11 177.3(15) . .
CB_11 CA_11 N_11 C_10 167.8(15) . .
C_11 CA_11 N_11 C_10 -69.9(18) . .
O_12 C_12 CA_12 N_12 -46(2) . .
N_1 C_12 CA_12 N_12 129.3(15) 6_655 .
O_12 C_12 CA_12 CB_12 68(2) . .
N_1 C_12 CA_12 CB_12 -116.6(16) 6_655 .
O_11 C_11 N_12 CA_12 -2(3) . .
CA_11 C_11 N_12 CA_12 -179.0(17) . .
C_12 CA_12 N_12 C_11 -97.6(19) . .
CB_12 CA_12 N_12 C_11 146.5(19) . .
